data_1512302
loop_
_publ_author_name
'Matano, Yoshihiro'
'Hayashi, Yukiko'
'Suda, Kayo'
'Kimura, Yoshifumi'
'Imahori, Hiroshi'

_publ_section_title
;
 Synthesis of 2-Alkenyl- and 2-Alkynyl-benzo[b]phospholes by Using
 Palladium-Catalyzed Cross-Coupling Reactions.
;
_journal_issue 17
_journal_name_full 'Organic letters'
_journal_page_first 4458
_journal_page_last 4461
_journal_paper_doi 10.1021/ol401994e
_journal_volume 15
_journal_year 2013
_chemical_formula_moiety 'C22 H17 O P'
_chemical_formula_sum 'C22 H17 O P'
_chemical_formula_weight 328.33
_chemical_name_systematic
; 
 ? 
;
_space_group_IT_number 14
_symmetry_cell_setting monoclinic
_symmetry_Int_Tables_number 14
_symmetry_space_group_name_Hall '-P 2ybc'
_symmetry_space_group_name_H-M 'P 1 21/c 1'
_atom_sites_solution_hydrogens geom
_atom_sites_solution_primary direct
_atom_sites_solution_secondary difmap
_audit_creation_method SHELXL-97
_cell_angle_alpha 90.00
_cell_angle_beta 103.927(3)
_cell_angle_gamma 90.00
_cell_formula_units_Z 4
_cell_length_a 9.308(2)
_cell_length_b 11.131(2)
_cell_length_c 17.312(4)
_cell_measurement_reflns_used 5014
_cell_measurement_temperature 143(2)
_cell_measurement_theta_max 27.52
_cell_measurement_theta_min 3.35
_cell_volume 1740.9(6)
_computing_cell_refinement 'CrystalClear (Rigaku/MSC Inc., 2006)'
_computing_data_collection 'CrystalClear (Rigaku/MSC Inc., 2006)'
_computing_data_reduction 'CrystalClear (Rigaku/MSC Inc., 2006)'
_computing_molecular_graphics 'CrystalStructure 4.0 (Rigaku, 2010)'
_computing_publication_material 'CrystalStructure 4.0 (Rigaku, 2010)'
_computing_structure_refinement 'SHELXL97 (Sheldrick, 2008)'
_computing_structure_solution 'Il Milione (Burla, et al., 2007)'
_diffrn_ambient_temperature 143(2)
_diffrn_detector_area_resol_mean 7.314
_diffrn_measured_fraction_theta_full 0.988
_diffrn_measured_fraction_theta_max 0.988
_diffrn_measurement_device_type 'Rigaku Saturn70'
_diffrn_measurement_method \w
_diffrn_radiation_monochromator graphite
_diffrn_radiation_source 'fine-focus sealed tube'
_diffrn_radiation_type MoK\a
_diffrn_radiation_wavelength 0.71070
_diffrn_reflns_av_R_equivalents 0.0263
_diffrn_reflns_av_sigmaI/netI 0.0278
_diffrn_reflns_limit_h_max 11
_diffrn_reflns_limit_h_min -12
_diffrn_reflns_limit_k_max 14
_diffrn_reflns_limit_k_min -10
_diffrn_reflns_limit_l_max 22
_diffrn_reflns_limit_l_min -22
_diffrn_reflns_number 13447
_diffrn_reflns_theta_full 27.49
_diffrn_reflns_theta_max 27.49
_diffrn_reflns_theta_min 3.04
_exptl_absorpt_coefficient_mu 0.162
_exptl_absorpt_correction_T_max 0.9840
_exptl_absorpt_correction_T_min 0.9529
_exptl_absorpt_correction_type multi-scan
_exptl_absorpt_process_details 'REQAB (Rigaku, 1998)'
_exptl_crystal_colour yellow
_exptl_crystal_density_diffrn 1.253
_exptl_crystal_density_method 'not measured'
_exptl_crystal_description prism
_exptl_crystal_F_000 688
_exptl_crystal_size_max 0.30
_exptl_crystal_size_mid 0.25
_exptl_crystal_size_min 0.10
_refine_diff_density_max 0.410
_refine_diff_density_min -0.247
_refine_diff_density_rms 0.039
_refine_ls_extinction_method none
_refine_ls_goodness_of_fit_ref 1.053
_refine_ls_hydrogen_treatment constr
_refine_ls_matrix_type full
_refine_ls_number_parameters 217
_refine_ls_number_reflns 3943
_refine_ls_number_restraints 0
_refine_ls_restrained_S_all 1.053
_refine_ls_R_factor_all 0.0470
_refine_ls_R_factor_gt 0.0395
_refine_ls_shift/su_max 0.001
_refine_ls_shift/su_mean 0.000
_refine_ls_structure_factor_coef Fsqd
_refine_ls_weighting_details 'calc w=1/[\s^2^(Fo^2^)+(0.0400P)^2^+0.6000P] where P=(Fo^2^+2Fc^2^)/3'
_refine_ls_weighting_scheme calc
_refine_ls_wR_factor_gt 0.0914
_refine_ls_wR_factor_ref 0.0961
_reflns_number_gt 3455
_reflns_number_total 3943
_reflns_threshold_expression >2sigma(I)
_cod_data_source_file ol401994e_si_001.cif
_cod_data_source_block shelxl_2b
_cod_original_cell_volume 1741.0(6)
_cod_database_code 1512302

loop_
_symmetry_equiv_pos_as_xyz
'x, y, z'
'-x, y+1/2, -z+1/2'
'-x, -y, -z'
'x, -y-1/2, z-1/2'

loop_
_atom_site_label
_atom_site_type_symbol
_atom_site_fract_x
_atom_site_fract_y
_atom_site_fract_z
_atom_site_U_iso_or_equiv
_atom_site_adp_type
_atom_site_occupancy
_atom_site_symmetry_multiplicity
_atom_site_calc_flag
_atom_site_refinement_flags
P1 P 0.61145(4) 0.24016(3) 0.87276(2) 0.02568(11) Uani 1 1 d .
O1 O 0.58368(13) 0.11977(9) 0.83505(6) 0.0408(3) Uani 1 1 d .
C1 C 0.54381(14) 0.36946(11) 0.81091(7) 0.0251(3) Uani 1 1 d .
C2 C 0.65817(16) 0.44397(12) 0.81046(8) 0.0303(3) Uani 1 1 d .
H2 H 0.6458 0.5159 0.7800 0.036 Uiso 1 1 calc R
C3 C 0.80203(16) 0.40729(14) 0.85967(8) 0.0334(3) Uani 1 1 d .
C4 C 0.79818(15) 0.29699(14) 0.89797(8) 0.0326(3) Uani 1 1 d .
C5 C 0.92409(18) 0.24911(17) 0.94741(10) 0.0465(4) Uani 1 1 d .
H5 H 0.9207 0.1748 0.9739 0.056 Uiso 1 1 calc R
C6 C 1.05689(19) 0.3131(2) 0.95749(12) 0.0613(6) Uani 1 1 d .
H6 H 1.1452 0.2814 0.9907 0.074 Uiso 1 1 calc R
C7 C 1.06075(19) 0.4211(2) 0.91992(12) 0.0592(5) Uani 1 1 d .
H7 H 1.1520 0.4630 0.9276 0.071 Uiso 1 1 calc R
C8 C 0.93496(18) 0.47009(17) 0.87109(10) 0.0469(4) Uani 1 1 d .
H8 H 0.9390 0.5453 0.8457 0.056 Uiso 1 1 calc R
C9 C 0.39224(15) 0.39006(12) 0.76891(7) 0.0268(3) Uani 1 1 d .
H9 H 0.3721 0.4598 0.7365 0.032 Uiso 1 1 calc R
C10 C 0.27726(15) 0.31890(12) 0.77182(8) 0.0287(3) Uani 1 1 d .
H10 H 0.2975 0.2501 0.8051 0.034 Uiso 1 1 calc R
C11 C 0.12330(15) 0.33797(12) 0.72818(8) 0.0290(3) Uani 1 1 d .
C12 C 0.07867(16) 0.43579(13) 0.67735(9) 0.0353(3) Uani 1 1 d .
H12 H 0.1498 0.4930 0.6698 0.042 Uiso 1 1 calc R
C13 C -0.06870(18) 0.44971(15) 0.63792(10) 0.0426(4) Uani 1 1 d .
H13 H -0.0980 0.5168 0.6039 0.051 Uiso 1 1 calc R
C14 C -0.17359(18) 0.36670(16) 0.64769(9) 0.0435(4) Uani 1 1 d .
H14 H -0.2743 0.3765 0.6201 0.052 Uiso 1 1 calc R
C15 C -0.13157(18) 0.26960(15) 0.69762(10) 0.0421(4) Uani 1 1 d .
H15 H -0.2033 0.2125 0.7046 0.051 Uiso 1 1 calc R
C16 C 0.01513(17) 0.25556(13) 0.73748(9) 0.0348(3) Uani 1 1 d .
H16 H 0.0431 0.1886 0.7719 0.042 Uiso 1 1 calc R
C17 C 0.54314(14) 0.25072(11) 0.96158(7) 0.0251(3) Uani 1 1 d .
C18 C 0.46157(16) 0.15658(13) 0.98223(9) 0.0344(3) Uani 1 1 d .
H18 H 0.4387 0.0882 0.9487 0.041 Uiso 1 1 calc R
C19 C 0.41351(18) 0.16299(16) 1.05234(10) 0.0454(4) Uani 1 1 d .
H19 H 0.3593 0.0982 1.0672 0.054 Uiso 1 1 calc R
C20 C 0.44437(19) 0.26287(16) 1.10004(10) 0.0461(4) Uani 1 1 d .
H20 H 0.4104 0.2671 1.1475 0.055 Uiso 1 1 calc R
C21 C 0.52416(19) 0.35685(15) 1.07972(9) 0.0407(4) Uani 1 1 d .
H21 H 0.5449 0.4256 1.1130 0.049 Uiso 1 1 calc R
C22 C 0.57422(16) 0.35102(12) 1.01046(8) 0.0310(3) Uani 1 1 d .
H22 H 0.6297 0.4156 0.9965 0.037 Uiso 1 1 calc R

loop_
_atom_site_aniso_label
_atom_site_aniso_U_11
_atom_site_aniso_U_22
_atom_site_aniso_U_33
_atom_site_aniso_U_23
_atom_site_aniso_U_13
_atom_site_aniso_U_12
P1 0.03119(19) 0.02192(18) 0.02550(18) -0.00222(12) 0.00991(14) 0.00371(13)
O1 0.0561(7) 0.0248(5) 0.0434(6) -0.0092(4) 0.0160(5) 0.0043(5)
C1 0.0332(7) 0.0243(6) 0.0201(6) -0.0021(5) 0.0111(5) 0.0014(5)
C2 0.0383(7) 0.0294(7) 0.0271(6) -0.0009(5) 0.0155(6) -0.0017(6)
C3 0.0329(7) 0.0401(8) 0.0311(7) -0.0096(6) 0.0151(6) -0.0042(6)
C4 0.0308(7) 0.0407(8) 0.0286(7) -0.0055(6) 0.0116(6) 0.0058(6)
C5 0.0366(8) 0.0632(11) 0.0395(8) -0.0031(7) 0.0086(7) 0.0155(7)
C6 0.0301(9) 0.0990(17) 0.0512(10) -0.0167(11) 0.0028(8) 0.0138(9)
C7 0.0338(9) 0.0888(15) 0.0567(11) -0.0259(11) 0.0142(8) -0.0128(9)
C8 0.0405(9) 0.0589(11) 0.0458(9) -0.0155(8) 0.0193(7) -0.0143(8)
C9 0.0345(7) 0.0268(7) 0.0202(6) 0.0003(5) 0.0089(5) 0.0021(5)
C10 0.0354(7) 0.0265(7) 0.0252(6) 0.0002(5) 0.0093(5) 0.0025(5)
C11 0.0323(7) 0.0309(7) 0.0247(6) -0.0058(5) 0.0085(5) -0.0008(5)
C12 0.0356(8) 0.0346(8) 0.0339(7) -0.0004(6) 0.0048(6) -0.0018(6)
C13 0.0422(9) 0.0426(9) 0.0378(8) 0.0000(7) -0.0007(7) 0.0036(7)
C14 0.0320(8) 0.0556(10) 0.0383(8) -0.0108(7) -0.0008(6) -0.0021(7)
C15 0.0363(8) 0.0507(10) 0.0390(8) -0.0110(7) 0.0081(7) -0.0118(7)
C16 0.0387(8) 0.0346(8) 0.0315(7) -0.0035(6) 0.0092(6) -0.0045(6)
C17 0.0272(6) 0.0239(6) 0.0249(6) 0.0055(5) 0.0073(5) 0.0072(5)
C18 0.0326(7) 0.0296(7) 0.0406(8) 0.0111(6) 0.0081(6) 0.0037(6)
C19 0.0387(8) 0.0477(10) 0.0552(10) 0.0273(8) 0.0217(7) 0.0098(7)
C20 0.0517(10) 0.0576(11) 0.0368(8) 0.0214(7) 0.0257(7) 0.0266(8)
C21 0.0540(10) 0.0420(9) 0.0283(7) 0.0035(6) 0.0144(7) 0.0207(7)
C22 0.0391(8) 0.0270(7) 0.0286(6) 0.0018(5) 0.0117(6) 0.0070(6)

loop_
_atom_type_symbol
_atom_type_description
_atom_type_scat_dispersion_real
_atom_type_scat_dispersion_imag
_atom_type_scat_source
C C 0.0033 0.0016 'International Tables Vol C Tables 4.2.6.8 and 6.1.1.4'
H H 0.0000 0.0000 'International Tables Vol C Tables 4.2.6.8 and 6.1.1.4'
O O 0.0106 0.0060 'International Tables Vol C Tables 4.2.6.8 and 6.1.1.4'
P P 0.1023 0.0942 'International Tables Vol C Tables 4.2.6.8 and 6.1.1.4'

loop_
_geom_angle_atom_site_label_1
_geom_angle_atom_site_label_2
_geom_angle_atom_site_label_3
_geom_angle
O1 P1 C4 118.60(7)
O1 P1 C17 111.94(6)
C4 P1 C17 106.74(6)
O1 P1 C1 117.21(6)
C4 P1 C1 92.41(7)
C17 P1 C1 107.95(6)
C2 C1 C9 125.19(12)
C2 C1 P1 109.18(10)
C9 C1 P1 125.63(10)
C1 C2 C3 115.95(13)
C1 C2 H2 122.0
C3 C2 H2 122.0
C8 C3 C4 119.74(15)
C8 C3 C2 126.88(15)
C4 C3 C2 113.38(12)
C5 C4 C3 121.15(15)
C5 C4 P1 129.79(13)
C3 C4 P1 109.05(10)
C4 C5 C6 118.22(18)
C4 C5 H5 120.9
C6 C5 H5 120.9
C7 C6 C5 120.64(17)
C7 C6 H6 119.7
C5 C6 H6 119.7
C6 C7 C8 121.45(17)
C6 C7 H7 119.3
C8 C7 H7 119.3
C7 C8 C3 118.79(18)
C7 C8 H8 120.6
C3 C8 H8 120.6
C10 C9 C1 125.43(12)
C10 C9 H9 117.3
C1 C9 H9 117.3
C9 C10 C11 125.79(13)
C9 C10 H10 117.1
C11 C10 H10 117.1
C12 C11 C16 118.01(13)
C12 C11 C10 122.85(13)
C16 C11 C10 119.14(13)
C13 C12 C11 120.38(14)
C13 C12 H12 119.8
C11 C12 H12 119.8
C14 C13 C12 120.59(15)
C14 C13 H13 119.7
C12 C13 H13 119.7
C15 C14 C13 119.83(15)
C15 C14 H14 120.1
C13 C14 H14 120.1
C14 C15 C16 119.87(15)
C14 C15 H15 120.1
C16 C15 H15 120.1
C15 C16 C11 121.33(15)
C15 C16 H16 119.3
C11 C16 H16 119.3
C22 C17 C18 119.72(13)
C22 C17 P1 120.49(10)
C18 C17 P1 119.77(10)
C17 C18 C19 119.69(15)
C17 C18 H18 120.2
C19 C18 H18 120.2
C20 C19 C18 120.06(15)
C20 C19 H19 120.0
C18 C19 H19 120.0
C19 C20 C21 120.60(14)
C19 C20 H20 119.7
C21 C20 H20 119.7
C20 C21 C22 119.93(15)
C20 C21 H21 120.0
C22 C21 H21 120.0
C21 C22 C17 119.99(14)
C21 C22 H22 120.0
C17 C22 H22 120.0

loop_
_geom_bond_atom_site_label_1
_geom_bond_atom_site_label_2
_geom_bond_distance
P1 O1 1.4859(10)
P1 C4 1.8017(15)
P1 C17 1.8035(13)
P1 C1 1.8139(13)
C1 C2 1.3510(19)
C1 C9 1.4414(19)
C2 C3 1.462(2)
C2 H2 0.9500
C3 C8 1.393(2)
C3 C4 1.400(2)
C4 C5 1.381(2)
C5 C6 1.401(3)
C5 H5 0.9500
C6 C7 1.371(3)
C6 H6 0.9500
C7 C8 1.381(3)
C7 H7 0.9500
C8 H8 0.9500
C9 C10 1.3421(19)
C9 H9 0.9500
C10 C11 1.466(2)
C10 H10 0.9500
C11 C12 1.399(2)
C11 C16 1.400(2)
C12 C13 1.386(2)
C12 H12 0.9500
C13 C14 1.384(2)
C13 H13 0.9500
C14 C15 1.380(2)
C14 H14 0.9500
C15 C16 1.383(2)
C15 H15 0.9500
C16 H16 0.9500
C17 C22 1.3887(19)
C17 C18 1.3904(19)
C18 C19 1.393(2)
C18 H18 0.9500
C19 C20 1.373(3)
C19 H19 0.9500
C20 C21 1.377(2)
C20 H20 0.9500
C21 C22 1.3885(19)
C21 H21 0.9500
C22 H22 0.9500

loop_
_geom_torsion_atom_site_label_1
_geom_torsion_atom_site_label_2
_geom_torsion_atom_site_label_3
_geom_torsion_atom_site_label_4
_geom_torsion
O1 P1 C1 C2 -122.80(10)
C4 P1 C1 C2 1.29(10)
C17 P1 C1 C2 109.75(10)
O1 P1 C1 C9 57.33(12)
C4 P1 C1 C9 -178.59(11)
C17 P1 C1 C9 -70.13(12)
C9 C1 C2 C3 177.89(12)
P1 C1 C2 C3 -1.98(14)
C1 C2 C3 C8 -177.86(13)
C1 C2 C3 C4 1.87(17)
C8 C3 C4 C5 0.3(2)
C2 C3 C4 C5 -179.46(13)
C8 C3 C4 P1 179.00(11)
C2 C3 C4 P1 -0.74(14)
O1 P1 C4 C5 -58.73(16)
C17 P1 C4 C5 68.74(15)
C1 P1 C4 C5 178.30(14)
O1 P1 C4 C3 122.69(10)
C17 P1 C4 C3 -109.83(10)
C1 P1 C4 C3 -0.28(10)
C3 C4 C5 C6 -0.9(2)
P1 C4 C5 C6 -179.31(12)
C4 C5 C6 C7 0.8(3)
C5 C6 C7 C8 -0.1(3)
C6 C7 C8 C3 -0.5(3)
C4 C3 C8 C7 0.4(2)
C2 C3 C8 C7 -179.87(14)
C2 C1 C9 C10 -177.03(13)
P1 C1 C9 C10 2.83(19)
C1 C9 C10 C11 -178.81(12)
C9 C10 C11 C12 -0.1(2)
C9 C10 C11 C16 -179.92(13)
C16 C11 C12 C13 0.2(2)
C10 C11 C12 C13 -179.63(13)
C11 C12 C13 C14 -0.5(2)
C12 C13 C14 C15 0.5(2)
C13 C14 C15 C16 -0.2(2)
C14 C15 C16 C11 -0.2(2)
C12 C11 C16 C15 0.2(2)
C10 C11 C16 C15 -179.99(13)
O1 P1 C17 C22 172.25(10)
C4 P1 C17 C22 40.94(12)
C1 P1 C17 C22 -57.31(12)
O1 P1 C17 C18 -6.30(13)
C4 P1 C17 C18 -137.61(11)
C1 P1 C17 C18 124.14(11)
C22 C17 C18 C19 -0.9(2)
P1 C17 C18 C19 177.67(11)
C17 C18 C19 C20 1.2(2)
C18 C19 C20 C21 -0.7(2)
C19 C20 C21 C22 0.0(2)
C20 C21 C22 C17 0.3(2)
C18 C17 C22 C21 0.1(2)
P1 C17 C22 C21 -178.40(11)
